data_7135562
loop_
_publ_author_name
'Senn, Sebastian'
'Konrad, Nele'
'M\"uller, Jens'
'Ballmann, Joachim'
'Gade, Lutz H.'

_publ_section_title
;
 Tetracationic phosphonium-bridged ladder stilbenes: redox states and
 electronic properties of highly charged P-heteropolycyclic materials
;
_journal_issue 23
_journal_name_full 'Chemical Communications'
_journal_page_first 6391
_journal_page_last 6395
_journal_paper_doi 10.1039/D6CC00544F
_journal_volume 62
_journal_year 2026
_chemical_formula_moiety 'C54 H70 P4, 4(Br), 2[CH4O]'
_chemical_formula_sum 'C56 H78 Br4 O2 P4'
_chemical_formula_weight 1226.70
_space_group_crystal_system monoclinic
_space_group_IT_number 15
_space_group_name_Hall '-C 2yc'
_space_group_name_H-M_alt 'C 1 2/c 1'
_atom_sites_solution_hydrogens geom
_atom_sites_solution_primary dual
_audit_creation_date 2025-05-05
_audit_creation_method
;
Olex2 1.5
(compiled 2025.04.05 svn.rf049d14d for OlexSys, GUI svn.r7224)
;
_audit_update_record
;
2026-01-22 deposited with the CCDC.	2026-03-02 downloaded from the CCDC.
;
_cell_angle_alpha 90
_cell_angle_beta 102.5950(10)
_cell_angle_gamma 90
_cell_formula_units_Z 4
_cell_length_a 23.0439(3)
_cell_length_b 8.59720(10)
_cell_length_c 30.0718(4)
_cell_measurement_reflns_used 18474
_cell_measurement_temperature 120(1)
_cell_measurement_theta_max 70.7830
_cell_measurement_theta_min 3.9290
_cell_volume 5814.25(13)
_computing_cell_refinement 'CrysAlisPro 1.171.43.127a (Rigaku OD, 2024)'
_computing_data_collection 'CrysAlisPro system (CCD 43.143a 64-bit (release 25-10-2024))'
_computing_data_reduction 'CrysAlisPro 1.171.43.127a (Rigaku OD, 2024)'
_computing_molecular_graphics 'Olex2 1.5 (Dolomanov et al., 2009)'
_computing_publication_material 'Olex2 1.5 (Dolomanov et al., 2009)'
_computing_structure_refinement 'SHELXL 2019/3 (Sheldrick, 2015)'
_computing_structure_solution 'SHELXT  (Sheldrick, 2015)'
_diffrn_ambient_environment N~2~
_diffrn_ambient_temperature 120(1)
_diffrn_detector 'CCD plate'
_diffrn_detector_area_resol_mean 7.9621
_diffrn_detector_type Eos
_diffrn_measured_fraction_theta_full 1.000
_diffrn_measured_fraction_theta_max 0.992
_diffrn_measurement_details
;
List of Runs (angles in degrees, time in seconds):

  # Type    Start    End  Width  t~exp~   \w     \q     \k     \f   Frames
#--------------------------------------------------------------------------
  1  \w    -66.00 -24.00   1.00    5.00    --    0.00 -57.00  60.00   42
  2  \w     16.00  67.00   1.00    5.00    --    0.00  77.00   0.00   51
  3  \w    -17.00  69.00   1.00    5.00    --    0.00  57.00-150.00   86
  4  \w    -21.00  13.00   1.00    5.00    --    0.00 -57.00  60.00   34
  5  \w    -31.00  -4.00   1.00    5.00    --    0.00  77.00   0.00   27
  6  \w    -33.00  -6.00   1.00    5.00    --   10.00 108.00  85.40   27
  7  \w    -29.00  -3.00   1.00    5.00    --   22.00 118.00-160.73   26
  8  \w     -3.00  24.00   1.00   10.00    --   38.00  95.00 133.37   27
  9  \w      4.00  31.00   1.00   10.00    --   42.00  89.00  85.29   27
 10  \w      2.00  27.00   1.00   10.00    --   42.00  92.00 -93.79   25
 11  \w     11.00  36.00   1.00   10.00    --   46.00  83.00 -13.50   25
 12  \w     10.00  35.00   1.00   10.00    --   46.00  85.00-142.71   25
 13  \w     16.00  41.00   1.00   10.00    --   50.00  81.00-153.76   25
 14  \w     16.00  41.00   1.00   10.00    --   50.00  82.00  12.44   25
 15  \w     23.00 100.00   1.00   10.00    --   54.47-125.00-150.00   77
 16  \w      2.00  73.00   1.00   10.00    --   54.47 -99.00   0.00   71
 17  \w    -11.00  72.00   1.00   10.00    --   54.47 -57.00-150.00   83
 18  \w     -3.00  75.00   1.00   10.00    --   54.47 -57.00  30.00   78
 19  \w     23.00  51.00   1.00   10.00    --   54.47  77.00  90.00   28
 20  \w     26.00  53.00   1.00   10.00    --   58.00  77.00-103.23   27
 21  \w     91.00 128.00   1.00   10.00    --   58.00  77.00-103.23   37
 22  \w    101.00 128.00   1.00   10.00    --   58.00  76.00 -63.32   27
 23  \w     27.00  53.00   1.00   10.00    --   58.00  76.00 -63.32   26
 24  \w     31.00 131.00   1.00   10.00    --   62.00  77.00 -38.02  100
 25  \w     30.00  68.00   1.00   10.00    --   62.00  77.00  41.81   38
 26  \w     33.00 113.00   1.00   10.00    --   62.00  72.00   9.54   80
 27  \w     31.00 108.00   1.00   10.00    --   62.00  77.00-134.19   77
 28  \w     31.00 131.00   1.00   10.00    --   62.00  76.00 171.05  100
 29  \w     80.00 124.00   1.00   10.00    --   62.00  77.00  41.81   44
 30  \w     69.00 125.00   1.00   10.00    --   62.00  77.00  98.56   56
 31  \w     31.00  56.00   1.00   10.00    --   62.00  77.00 128.77   25
 32  \w     89.00 114.00   1.00   10.00    --   62.00  77.00 128.77   25
 33  \w     30.00  64.00   1.00   10.00    --   62.00  77.00  98.56   34
 34  \w     43.00  78.00   1.00   10.00    --   66.00  49.00 -54.93   35
 35  \w     75.00 110.00   1.00   15.00    --  108.94-111.00  90.00   35
 36  \w     84.00 173.00   1.00   15.00    --  108.94  64.00   0.00   89
 37  \w     84.00 117.00   1.00   15.00    --  108.94  64.00 -60.00   33
 38  \w    143.00 177.00   1.00   15.00    --  108.94 111.00-120.00   34
 39  \w     85.00 167.00   1.00   15.00    --  108.94  64.00-150.00   82
 40  \w     77.00 103.00   1.00   15.00    --  108.94  77.00 -30.00   26
 41  \w    112.00 177.00   1.00   15.00    --  108.94  77.00 -60.00   65
 42  \w     84.00 174.00   1.00   15.00    --  108.94  64.00 120.00   90
 43  \w     78.00 104.00   1.00   15.00    --  108.94  77.00 -60.00   26
 44  \w     41.00 133.00   1.00   15.00    --  108.94 -64.00 -30.00   92
 45  \w     37.00 109.00   1.00   15.00    --  108.94 -92.00 -60.00   72
 46  \w    109.00 177.00   1.00   15.00    --  108.94  77.00  30.00   68
 47  \w     78.00 103.00   1.00   15.00    --  108.94  77.00  30.00   25
 48  \w     77.00 157.00   1.00   15.00    --  108.94  77.00  60.00   80
 49  \w     84.00 123.00   1.00   15.00    --  108.94  64.00  30.00   39
 50  \w    114.00 166.00   1.00   15.00    --  108.94  64.00 -30.00   52
 51  \w     84.00 111.00   1.00   15.00    --  108.94  64.00 -30.00   27
 52  \w     77.00 103.00   1.00   15.00    --  108.94  77.00-150.00   26
 53  \w     77.00 163.00   1.00   15.00    --  108.94  77.00 -90.00   86
 54  \w     77.00 166.00   1.00   15.00    --  108.94  77.00-120.00   89
 55  \w     44.00 108.00   1.00   15.00    --  108.94-111.00-180.00   64
 56  \w     78.00 105.00   1.00   15.00    --  108.94  77.00 120.00   27
 57  \w     84.00 144.00   1.00   15.00    --  108.94  64.00  90.00   60
 58  \w     53.00 106.00   1.00   15.00    --  108.94-111.00 -90.00   53
 59  \w     77.00 177.00   1.00   15.00    --  108.94  77.00 150.00  100
 60  \w     77.00 165.00   1.00   15.00    --  108.94  77.00-180.00   88
 61  \w     77.00 103.00   1.00   15.00    --  108.94  77.00   0.00   26
 62  \w     84.00 110.00   1.00   15.00    --  108.94  64.00-180.00   26
 63  \w     36.00  83.00   1.00   15.00    --  108.94 -92.00-150.00   47
 64  \w    132.00 177.00   1.00   15.00    --  108.94  77.00  90.00   45
 65  \w     84.00 110.00   1.00   15.00    --  108.94  64.00  60.00   26
 66  \w     77.00 103.00   1.00   15.00    --  108.94  77.00  90.00   26
;
_diffrn_measurement_device 'four-circle diffractometer'
_diffrn_measurement_device_type 'SuperNova, Dual, Cu at home/near, Eos'
_diffrn_measurement_method '\w scans'
_diffrn_orient_matrix_type 'CrysAlisPro convention (1999,Acta A55,543-557)'
_diffrn_orient_matrix_UB_11 -0.0568561000
_diffrn_orient_matrix_UB_12 -0.0248359000
_diffrn_orient_matrix_UB_13 0.0182094000
_diffrn_orient_matrix_UB_21 0.0373887000
_diffrn_orient_matrix_UB_22 -0.0726091000
_diffrn_orient_matrix_UB_23 0.0438054000
_diffrn_orient_matrix_UB_31 0.0080906000
_diffrn_orient_matrix_UB_32 0.1617959000
_diffrn_orient_matrix_UB_33 0.0225088000
_diffrn_radiation_monochromator mirror
_diffrn_radiation_probe x-ray
_diffrn_radiation_type 'Cu K\a'
_diffrn_radiation_wavelength 1.54184
_diffrn_reflns_av_R_equivalents 0.0680
_diffrn_reflns_av_unetI/netI 0.0284
_diffrn_reflns_Laue_measured_fraction_full 1.000
_diffrn_reflns_Laue_measured_fraction_max 0.992
_diffrn_reflns_limit_h_max 28
_diffrn_reflns_limit_h_min -27
_diffrn_reflns_limit_k_max 10
_diffrn_reflns_limit_k_min -10
_diffrn_reflns_limit_l_max 36
_diffrn_reflns_limit_l_min -36
_diffrn_reflns_number 38736
_diffrn_reflns_point_group_measured_fraction_full 1.000
_diffrn_reflns_point_group_measured_fraction_max 0.992
_diffrn_reflns_theta_full 67.684
_diffrn_reflns_theta_max 70.970
_diffrn_reflns_theta_min 3.011
_diffrn_source 'micro-focus sealed X-ray tube'
_diffrn_source_type 'SuperNova (Cu) X-ray Source'
_exptl_absorpt_coefficient_mu 4.707
_exptl_absorpt_correction_T_max 1.000
_exptl_absorpt_correction_T_min 0.598
_exptl_absorpt_correction_type gaussian
_exptl_absorpt_process_details
;
CrysAlisPro 1.171.43.127a (Rigaku Oxford Diffraction, 2024)
Numerical absorption correction based on gaussian integration over
a multifaceted crystal model
Empirical absorption correction using spherical harmonics,
implemented in SCALE3 ABSPACK scaling algorithm.
;
_exptl_crystal_colour orange
_exptl_crystal_colour_primary orange
_exptl_crystal_density_diffrn 1.401
_exptl_crystal_description irregular
_exptl_crystal_F_000 2520
_exptl_crystal_size_max 0.15
_exptl_crystal_size_mid 0.1
_exptl_crystal_size_min 0.06
_refine_diff_density_max 1.117
_refine_diff_density_min -1.312
_refine_diff_density_rms 0.094
_refine_ls_extinction_method none
_refine_ls_goodness_of_fit_ref 1.072
_refine_ls_hydrogen_treatment constr
_refine_ls_matrix_type full
_refine_ls_number_parameters 290
_refine_ls_number_reflns 5572
_refine_ls_number_restraints 0
_refine_ls_restrained_S_all 1.072
_refine_ls_R_factor_all 0.0571
_refine_ls_R_factor_gt 0.0531
_refine_ls_shift/su_max 0.001
_refine_ls_shift/su_mean 0.000
_refine_ls_structure_factor_coef Fsqd
_refine_ls_weighting_details 'w=1/[\s^2^(Fo^2^)+(0.0929P)^2^+13.1958P] where P=(Fo^2^+2Fc^2^)/3'
_refine_ls_weighting_scheme calc
_refine_ls_wR_factor_gt 0.1541
_refine_ls_wR_factor_ref 0.1592
_reflns_Friedel_coverage 0.000
_reflns_number_gt 4944
_reflns_number_total 5572
_reflns_threshold_expression 'I > 2\s(I)'
_cod_data_source_file d6cc00544f2.cif
_cod_data_source_block ba_ss25
_cod_depositor_comments 'Adding full bibliography for 7135561--7135563.cif.'
_cod_database_code 7135562
_shelx_shelxl_version_number 2019/3
_chemical_oxdiff_formula C56H78Br4O2P4
_chemical_oxdiff_usercomment ss483
_shelx_space_group_comment
;
The symmetry employed for this shelxl refinement is uniquely defined
by the following loop, which should always be used as a source of
symmetry information in preference to the above space-group names.
They are only intended as comments.
;
_shelx_estimated_absorpt_t_max 0.765
_shelx_estimated_absorpt_t_min 0.539
_olex2_refinement_description
;
1. Fixed Uiso
 At 1.2 times of:
  All C(H) groups
 At 1.5 times of:
  All C(H,H,H) groups
2.a Ternary CH refined with riding coordinates:
 C16(H16), C19(H19), C22(H22), C25(H25)
2.b Aromatic/amide H refined with riding coordinates:
 C2(H2), C7(H7), C9(H9), C10(H10), C11(H11), C12(H12), C14(H14)
2.c Idealised Me refined as rotating group:
 C17(H17A,H17B,H17C), C18(H18A,H18B,H18C), C20(H20A,H20B,H20C), C21(H21A,H21B,
 H21C), C23(H23A,H23B,H23C), C24(H24A,H24B,H24C), C26(H26A,H26B,H26C), C27(H27A,
 H27B,H27C)
;
_smtbx_masks_special_details
;
A solvent mask was calculated and 136 electrons were 
found in a volume of 1368\%A^3^ in 1 void per unit cell. 
This is consistent with the presence of 
2[CH4O] per Asymmetric Unit 
which account for 144 electrons 
per unit cell.
;
_smtbx_masks_void_probe_radius 1.1
_smtbx_masks_void_truncation_radius 1.8
_olex2_date_sample_data_collection 2025-05-03
_olex2_submission_special_instructions 'No special instructions were received'
_oxdiff_exptl_absorpt_empirical_details
;
Empirical correction (ABSPACK) includes:
- Absorption correction using spherical harmonics
- Frame scaling
- Detector area scaling
;

loop_
_space_group_symop_operation_xyz
'x, y, z'
'-x, y, -z+1/2'
'x+1/2, y+1/2, z'
'-x+1/2, y+1/2, -z+1/2'
'-x, -y, -z'
'x, -y, z-1/2'
'-x+1/2, -y+1/2, -z'
'x+1/2, -y+1/2, z-1/2'

loop_
_atom_site_label
_atom_site_type_symbol
_atom_site_fract_x
_atom_site_fract_y
_atom_site_fract_z
_atom_site_U_iso_or_equiv
_atom_site_adp_type
_atom_site_occupancy
_atom_site_site_symmetry_order
_atom_site_calc_flag
_atom_site_refinement_flags_posn
_atom_site_refinement_flags_adp
_atom_site_refinement_flags_occupancy
_atom_site_disorder_assembly
_atom_site_disorder_group
Br1 Br 0.68662(2) 0.51593(5) 0.43888(2) 0.04720(16) Uani 1 1 d . . . . .
P1 P 0.49771(4) 0.48741(10) 0.39465(3) 0.0335(2) Uani 1 1 d . . . . .
P2 P 0.67162(3) 0.36980(10) 0.58603(3) 0.0352(2) Uani 1 1 d . . . . .
C1 C 0.50493(15) 0.4881(4) 0.45550(11) 0.0339(7) Uani 1 1 d . . . . .
C2 C 0.55474(14) 0.4528(4) 0.48893(11) 0.0354(7) Uani 1 1 d . . . . .
H2 H 0.591044 0.422209 0.481416 0.043 Uiso 1 1 calc R U . . .
C3 C 0.54932(14) 0.4642(4) 0.53406(11) 0.0341(7) Uani 1 1 d . . . . .
C4 C 0.59501(14) 0.4337(4) 0.57534(11) 0.0351(7) Uani 1 1 d . . . . .
C5 C 0.57948(14) 0.4578(4) 0.61579(11) 0.0360(7) Uani 1 1 d . . . . .
C6 C 0.62548(14) 0.4371(4) 0.65726(11) 0.0367(7) Uani 1 1 d . . . . .
C7 C 0.62209(16) 0.4639(4) 0.70141(12) 0.0410(8) Uani 1 1 d . . . . .
H7 H 0.586444 0.503906 0.707954 0.049 Uiso 1 1 calc R U . . .
C8 C 0.67184(16) 0.4320(5) 0.73774(11) 0.0417(7) Uani 1 1 d . . . . .
C9 C 0.66973(19) 0.4547(5) 0.78361(13) 0.0499(9) Uani 1 1 d . . . . .
H9 H 0.635006 0.497140 0.791094 0.060 Uiso 1 1 calc R U . . .
C10 C 0.71771(19) 0.4160(6) 0.81775(13) 0.0551(10) Uani 1 1 d . . . . .
H10 H 0.715998 0.431791 0.848703 0.066 Uiso 1 1 calc R U . . .
C11 C 0.7696(2) 0.3526(5) 0.80693(13) 0.0551(10) Uani 1 1 d . . . . .
H11 H 0.802018 0.323238 0.830766 0.066 Uiso 1 1 calc R U . . .
C12 C 0.77357(17) 0.3332(5) 0.76299(13) 0.0502(9) Uani 1 1 d . . . . .
H12 H 0.809240 0.293944 0.756289 0.060 Uiso 1 1 calc R U . . .
C13 C 0.72495(16) 0.3711(5) 0.72696(12) 0.0427(8) Uani 1 1 d . . . . .
C14 C 0.72852(15) 0.3519(4) 0.68065(12) 0.0424(8) Uani 1 1 d . . . . .
H14 H 0.764274 0.315922 0.673321 0.051 Uiso 1 1 calc R U . . .
C15 C 0.68028(15) 0.3856(4) 0.64683(11) 0.0385(7) Uani 1 1 d . . . . .
C16 C 0.50577(14) 0.2981(4) 0.37030(11) 0.0366(7) Uani 1 1 d . . . . .
H16 H 0.502239 0.313069 0.336834 0.044 Uiso 1 1 calc R U . . .
C17 C 0.45604(18) 0.1889(5) 0.37618(15) 0.0529(9) Uani 1 1 d . . . . .
H17A H 0.457866 0.172928 0.408719 0.079 Uiso 1 1 calc R U . . .
H17B H 0.460667 0.088783 0.361763 0.079 Uiso 1 1 calc R U . . .
H17C H 0.417563 0.234692 0.361837 0.079 Uiso 1 1 calc R U . . .
C18 C 0.56705(17) 0.2284(5) 0.38958(15) 0.0507(9) Uani 1 1 d . . . . .
H18A H 0.597605 0.308047 0.390039 0.076 Uiso 1 1 calc R U . . .
H18B H 0.574019 0.141205 0.370419 0.076 Uiso 1 1 calc R U . . .
H18C H 0.568850 0.191286 0.420664 0.076 Uiso 1 1 calc R U . . .
C19 C 0.54411(15) 0.6358(4) 0.37735(12) 0.0407(7) Uani 1 1 d . . . . .
H19 H 0.585823 0.595547 0.384289 0.049 Uiso 1 1 calc R U . . .
C20 C 0.5274(2) 0.6690(7) 0.32667(15) 0.0658(12) Uani 1 1 d . . . . .
H20A H 0.526507 0.571289 0.309733 0.099 Uiso 1 1 calc R U . . .
H20B H 0.556853 0.739194 0.318386 0.099 Uiso 1 1 calc R U . . .
H20C H 0.488071 0.717887 0.319100 0.099 Uiso 1 1 calc R U . . .
C21 C 0.5435(2) 0.7840(5) 0.40550(18) 0.0669(12) Uani 1 1 d . . . . .
H21A H 0.503463 0.828916 0.398675 0.100 Uiso 1 1 calc R U . . .
H21B H 0.571721 0.859363 0.397816 0.100 Uiso 1 1 calc R U . . .
H21C H 0.555000 0.758699 0.438004 0.100 Uiso 1 1 calc R U . . .
C22 C 0.67904(15) 0.1696(4) 0.56984(11) 0.0394(7) Uani 1 1 d . . . . .
H22 H 0.721574 0.139065 0.581170 0.047 Uiso 1 1 calc R U . . .
C23 C 0.66407(17) 0.1482(5) 0.51788(12) 0.0456(8) Uani 1 1 d . . . . .
H23A H 0.621100 0.159647 0.506350 0.068 Uiso 1 1 calc R U . . .
H23B H 0.676509 0.044338 0.510296 0.068 Uiso 1 1 calc R U . . .
H23C H 0.685034 0.227069 0.503827 0.068 Uiso 1 1 calc R U . . .
C24 C 0.64175(18) 0.0653(5) 0.59288(13) 0.0471(8) Uani 1 1 d . . . . .
H24A H 0.652873 0.081203 0.625924 0.071 Uiso 1 1 calc R U . . .
H24B H 0.648568 -0.043538 0.585835 0.071 Uiso 1 1 calc R U . . .
H24C H 0.599602 0.090733 0.581844 0.071 Uiso 1 1 calc R U . . .
C25 C 0.71832(17) 0.5033(4) 0.56302(13) 0.0428(8) Uani 1 1 d . . . . .
H25 H 0.712178 0.481257 0.529673 0.051 Uiso 1 1 calc R U . . .
C26 C 0.6985(2) 0.6710(5) 0.56798(19) 0.0654(12) Uani 1 1 d . . . . .
H26A H 0.656506 0.682251 0.552911 0.098 Uiso 1 1 calc R U . . .
H26B H 0.722564 0.741736 0.553836 0.098 Uiso 1 1 calc R U . . .
H26C H 0.703777 0.696583 0.600376 0.098 Uiso 1 1 calc R U . . .
C27 C 0.78387(18) 0.4723(6) 0.58429(15) 0.0582(11) Uani 1 1 d . . . . .
H27A H 0.791399 0.491740 0.617161 0.087 Uiso 1 1 calc R U . . .
H27B H 0.808795 0.541416 0.570458 0.087 Uiso 1 1 calc R U . . .
H27C H 0.793402 0.363788 0.578873 0.087 Uiso 1 1 calc R U . . .
Br3 Br 0.500000 0.70164(10) 0.750000 0.0731(2) Uani 1 2 d S T P . .
Br2 Br 0.500000 0.000000 0.500000 0.0877(3) Uani 1 2 d S . P . .

loop_
_atom_site_aniso_label
_atom_site_aniso_U_11
_atom_site_aniso_U_22
_atom_site_aniso_U_33
_atom_site_aniso_U_23
_atom_site_aniso_U_13
_atom_site_aniso_U_12
Br1 0.0326(2) 0.0665(3) 0.0437(2) 0.00682(16) 0.01105(16) 0.00279(15)
P1 0.0271(4) 0.0445(5) 0.0293(4) 0.0009(3) 0.0073(3) 0.0044(3)
P2 0.0258(4) 0.0479(5) 0.0315(4) -0.0019(3) 0.0053(3) 0.0033(3)
C1 0.0315(16) 0.0419(17) 0.0291(15) -0.0005(12) 0.0082(13) 0.0018(12)
C2 0.0269(14) 0.0432(17) 0.0370(16) -0.0006(13) 0.0085(12) 0.0033(13)
C3 0.0275(15) 0.0426(17) 0.0316(15) 0.0003(13) 0.0051(12) 0.0010(13)
C4 0.0296(15) 0.0450(18) 0.0309(15) 0.0012(13) 0.0070(12) 0.0027(13)
C5 0.0301(16) 0.0463(18) 0.0314(15) 0.0001(13) 0.0062(12) 0.0023(13)
C6 0.0295(15) 0.0464(18) 0.0326(15) 0.0025(14) 0.0031(12) 0.0027(13)
C7 0.0350(17) 0.052(2) 0.0370(17) -0.0009(15) 0.0098(14) 0.0025(15)
C8 0.0407(18) 0.051(2) 0.0313(16) -0.0011(14) 0.0039(13) -0.0011(15)
C9 0.050(2) 0.063(2) 0.0374(19) -0.0008(17) 0.0109(16) 0.0009(19)
C10 0.058(2) 0.073(3) 0.0315(17) -0.0018(18) 0.0030(16) -0.004(2)
C11 0.057(2) 0.068(3) 0.0359(18) -0.0001(17) -0.0012(16) 0.001(2)
C12 0.0411(19) 0.065(2) 0.0411(19) -0.0005(17) 0.0010(15) 0.0050(17)
C13 0.0356(17) 0.056(2) 0.0347(16) -0.0025(15) 0.0041(13) -0.0004(15)
C14 0.0343(17) 0.055(2) 0.0365(17) -0.0033(15) 0.0043(13) 0.0031(15)
C15 0.0304(15) 0.0497(19) 0.0351(16) -0.0035(14) 0.0065(12) 0.0023(14)
C16 0.0351(16) 0.0442(18) 0.0322(15) -0.0008(13) 0.0105(12) 0.0020(13)
C17 0.043(2) 0.050(2) 0.065(3) -0.0037(18) 0.0095(18) -0.0040(17)
C18 0.0404(19) 0.048(2) 0.063(2) -0.0058(18) 0.0112(17) 0.0069(16)
C19 0.0345(16) 0.0473(19) 0.0421(18) 0.0031(15) 0.0121(14) 0.0033(14)
C20 0.063(3) 0.085(3) 0.049(2) 0.013(2) 0.011(2) -0.017(2)
C21 0.084(3) 0.047(2) 0.080(3) -0.002(2) 0.039(3) -0.006(2)
C22 0.0317(15) 0.0490(19) 0.0353(16) -0.0030(14) 0.0026(12) 0.0086(14)
C23 0.048(2) 0.050(2) 0.0376(17) -0.0028(15) 0.0079(15) 0.0006(16)
C24 0.048(2) 0.048(2) 0.0434(19) 0.0019(16) 0.0064(16) 0.0023(17)
C25 0.0351(18) 0.054(2) 0.0415(19) -0.0035(15) 0.0119(15) -0.0037(14)
C26 0.068(3) 0.055(2) 0.081(3) -0.008(2) 0.034(2) -0.011(2)
C27 0.035(2) 0.090(3) 0.050(2) 0.000(2) 0.0104(17) -0.0078(19)
Br3 0.0918(5) 0.0890(5) 0.0410(3) 0.000 0.0204(3) 0.000
Br2 0.0514(4) 0.1622(10) 0.0486(4) -0.0251(4) 0.0091(3) -0.0221(4)

loop_
_atom_type_symbol
_atom_type_description
_atom_type_scat_dispersion_real
_atom_type_scat_dispersion_imag
_atom_type_scat_source
C C 0.0181 0.0091 'International Tables Vol C Tables 4.2.6.8 and 6.1.1.4'
H H 0.0000 0.0000 'International Tables Vol C Tables 4.2.6.8 and 6.1.1.4'
Br Br -0.6763 1.2805 'International Tables Vol C Tables 4.2.6.8 and 6.1.1.4'
O O 0.0492 0.0322 'International Tables Vol C Tables 4.2.6.8 and 6.1.1.4'
P P 0.2955 0.4335 'International Tables Vol C Tables 4.2.6.8 and 6.1.1.4'

loop_
_exptl_crystal_face_index_h
_exptl_crystal_face_index_k
_exptl_crystal_face_index_l
_exptl_crystal_face_perp_dist
-5 4 14 0.0555
11 3 -9 0.0348
5 -4 -14 0.0462
-5 5 0 0.0455
-10 -2 -10 0.0411
-9 -4 -1 0.0446
1 -2 18 0.0281
5 -1 16 0.0158
2 -6 0 0.0468
-5 2 -15 0.0360

loop_
_geom_angle_atom_site_label_1
_geom_angle_atom_site_label_2
_geom_angle_atom_site_label_3
_geom_angle
_geom_angle_site_symmetry_1
_geom_angle_site_symmetry_3
_geom_angle_publ_flag
C1 P1 C16 114.78(15) . . ?
C1 P1 C19 111.09(16) . . ?
C5 P1 C1 92.59(15) 5_666 . ?
C5 P1 C16 110.44(16) 5_666 . ?
C5 P1 C19 112.83(16) 5_666 . ?
C16 P1 C19 113.43(16) . . ?
C4 P2 C25 112.19(17) . . ?
C15 P2 C4 92.60(15) . . ?
C15 P2 C22 110.47(17) . . ?
C15 P2 C25 113.36(17) . . ?
C22 P2 C4 112.77(16) . . ?
C22 P2 C25 113.70(17) . . ?
C2 C1 P1 128.0(3) . . ?
C2 C1 C3 122.4(3) . 5_666 ?
C3 C1 P1 109.7(2) 5_666 . ?
C1 C2 H2 121.5 . . ?
C1 C2 C3 117.1(3) . . ?
C3 C2 H2 121.5 . . ?
C1 C3 C4 111.7(3) 5_666 . ?
C2 C3 C1 120.5(3) . 5_666 ?
C2 C3 C4 127.7(3) . . ?
C3 C4 P2 134.3(2) . . ?
C5 C4 P2 109.0(2) . . ?
C5 C4 C3 116.8(3) . . ?
C4 C5 P1 109.1(2) . 5_666 ?
C4 C5 C6 117.6(3) . . ?
C6 C5 P1 133.3(3) . 5_666 ?
C7 C6 C5 128.6(3) . . ?
C7 C6 C15 120.2(3) . . ?
C15 C6 C5 111.1(3) . . ?
C6 C7 H7 119.8 . . ?
C6 C7 C8 120.3(3) . . ?
C8 C7 H7 119.8 . . ?
C7 C8 C13 118.7(3) . . ?
C9 C8 C7 122.1(4) . . ?
C9 C8 C13 119.2(3) . . ?
C8 C9 H9 119.8 . . ?
C10 C9 C8 120.3(4) . . ?
C10 C9 H9 119.8 . . ?
C9 C10 H10 119.9 . . ?
C9 C10 C11 120.2(4) . . ?
C11 C10 H10 119.9 . . ?
C10 C11 H11 119.6 . . ?
C12 C11 C10 120.8(4) . . ?
C12 C11 H11 119.6 . . ?
C11 C12 H12 119.8 . . ?
C11 C12 C13 120.5(4) . . ?
C13 C12 H12 119.8 . . ?
C12 C13 C8 118.9(3) . . ?
C12 C13 C14 121.2(3) . . ?
C14 C13 C8 119.9(3) . . ?
C13 C14 H14 120.2 . . ?
C15 C14 C13 119.6(3) . . ?
C15 C14 H14 120.2 . . ?
C6 C15 P2 109.7(2) . . ?
C14 C15 P2 129.3(3) . . ?
C14 C15 C6 121.0(3) . . ?
P1 C16 H16 107.4 . . ?
C17 C16 P1 111.2(2) . . ?
C17 C16 H16 107.4 . . ?
C17 C16 C18 111.8(3) . . ?
C18 C16 P1 111.5(2) . . ?
C18 C16 H16 107.4 . . ?
C16 C17 H17A 109.5 . . ?
C16 C17 H17B 109.5 . . ?
C16 C17 H17C 109.5 . . ?
H17A C17 H17B 109.5 . . ?
H17A C17 H17C 109.5 . . ?
H17B C17 H17C 109.5 . . ?
C16 C18 H18A 109.5 . . ?
C16 C18 H18B 109.5 . . ?
C16 C18 H18C 109.5 . . ?
H18A C18 H18B 109.5 . . ?
H18A C18 H18C 109.5 . . ?
H18B C18 H18C 109.5 . . ?
P1 C19 H19 107.3 . . ?
C20 C19 P1 112.6(3) . . ?
C20 C19 H19 107.3 . . ?
C20 C19 C21 111.6(4) . . ?
C21 C19 P1 110.5(3) . . ?
C21 C19 H19 107.3 . . ?
C19 C20 H20A 109.5 . . ?
C19 C20 H20B 109.5 . . ?
C19 C20 H20C 109.5 . . ?
H20A C20 H20B 109.5 . . ?
H20A C20 H20C 109.5 . . ?
H20B C20 H20C 109.5 . . ?
C19 C21 H21A 109.5 . . ?
C19 C21 H21B 109.5 . . ?
C19 C21 H21C 109.5 . . ?
H21A C21 H21B 109.5 . . ?
H21A C21 H21C 109.5 . . ?
H21B C21 H21C 109.5 . . ?
P2 C22 H22 107.5 . . ?
C23 C22 P2 112.0(3) . . ?
C23 C22 H22 107.5 . . ?
C24 C22 P2 110.2(2) . . ?
C24 C22 H22 107.5 . . ?
C24 C22 C23 111.8(3) . . ?
C22 C23 H23A 109.5 . . ?
C22 C23 H23B 109.5 . . ?
C22 C23 H23C 109.5 . . ?
H23A C23 H23B 109.5 . . ?
H23A C23 H23C 109.5 . . ?
H23B C23 H23C 109.5 . . ?
C22 C24 H24A 109.5 . . ?
C22 C24 H24B 109.5 . . ?
C22 C24 H24C 109.5 . . ?
H24A C24 H24B 109.5 . . ?
H24A C24 H24C 109.5 . . ?
H24B C24 H24C 109.5 . . ?
P2 C25 H25 107.3 . . ?
C26 C25 P2 110.2(3) . . ?
C26 C25 H25 107.3 . . ?
C26 C25 C27 114.3(4) . . ?
C27 C25 P2 110.1(3) . . ?
C27 C25 H25 107.3 . . ?
C25 C26 H26A 109.5 . . ?
C25 C26 H26B 109.5 . . ?
C25 C26 H26C 109.5 . . ?
H26A C26 H26B 109.5 . . ?
H26A C26 H26C 109.5 . . ?
H26B C26 H26C 109.5 . . ?
C25 C27 H27A 109.5 . . ?
C25 C27 H27B 109.5 . . ?
C25 C27 H27C 109.5 . . ?
H27A C27 H27B 109.5 . . ?
H27A C27 H27C 109.5 . . ?
H27B C27 H27C 109.5 . . ?

loop_
_geom_bond_atom_site_label_1
_geom_bond_atom_site_label_2
_geom_bond_distance
_geom_bond_site_symmetry_2
_geom_bond_publ_flag
P1 C1 1.801(3) . ?
P1 C5 1.800(3) 5_666 ?
P1 C16 1.811(3) . ?
P1 C19 1.812(4) . ?
P2 C4 1.809(3) . ?
P2 C15 1.801(3) . ?
P2 C22 1.807(4) . ?
P2 C25 1.811(4) . ?
C1 C2 1.385(5) . ?
C1 C3 1.414(5) 5_666 ?
C2 H2 0.9500 . ?
C2 C3 1.393(5) . ?
C3 C4 1.466(4) . ?
C4 C5 1.357(4) . ?
C5 C6 1.461(4) . ?
C6 C7 1.366(5) . ?
C6 C15 1.436(5) . ?
C7 H7 0.9500 . ?
C7 C8 1.427(5) . ?
C8 C9 1.405(5) . ?
C8 C13 1.432(5) . ?
C9 H9 0.9500 . ?
C9 C10 1.376(6) . ?
C10 H10 0.9500 . ?
C10 C11 1.415(6) . ?
C11 H11 0.9500 . ?
C11 C12 1.355(6) . ?
C12 H12 0.9500 . ?
C12 C13 1.416(5) . ?
C13 C14 1.422(5) . ?
C14 H14 0.9500 . ?
C14 C15 1.364(5) . ?
C16 H16 1.0000 . ?
C16 C17 1.521(5) . ?
C16 C18 1.527(5) . ?
C17 H17A 0.9800 . ?
C17 H17B 0.9800 . ?
C17 H17C 0.9800 . ?
C18 H18A 0.9800 . ?
C18 H18B 0.9800 . ?
C18 H18C 0.9800 . ?
C19 H19 1.0000 . ?
C19 C20 1.515(5) . ?
C19 C21 1.531(6) . ?
C20 H20A 0.9800 . ?
C20 H20B 0.9800 . ?
C20 H20C 0.9800 . ?
C21 H21A 0.9800 . ?
C21 H21B 0.9800 . ?
C21 H21C 0.9800 . ?
C22 H22 1.0000 . ?
C22 C23 1.536(5) . ?
C22 C24 1.511(5) . ?
C23 H23A 0.9800 . ?
C23 H23B 0.9800 . ?
C23 H23C 0.9800 . ?
C24 H24A 0.9800 . ?
C24 H24B 0.9800 . ?
C24 H24C 0.9800 . ?
C25 H25 1.0000 . ?
C25 C26 1.529(6) . ?
C25 C27 1.530(5) . ?
C26 H26A 0.9800 . ?
C26 H26B 0.9800 . ?
C26 H26C 0.9800 . ?
C27 H27A 0.9800 . ?
C27 H27B 0.9800 . ?
C27 H27C 0.9800 . ?

loop_
_geom_torsion_atom_site_label_1
_geom_torsion_atom_site_label_2
_geom_torsion_atom_site_label_3
_geom_torsion_atom_site_label_4
_geom_torsion
_geom_torsion_site_symmetry_1
_geom_torsion_site_symmetry_2
_geom_torsion_site_symmetry_3
_geom_torsion_site_symmetry_4
_geom_torsion_publ_flag
P1 C1 C2 C3 179.1(3) . . . . ?
P1 C5 C6 C7 -4.1(6) 5_666 . . . ?
P1 C5 C6 C15 177.7(3) 5_666 . . . ?
P2 C4 C5 P1 -177.35(17) . . . 5_666 ?
P2 C4 C5 C6 3.0(4) . . . . ?
C1 P1 C16 C17 64.7(3) . . . . ?
C1 P1 C16 C18 -60.9(3) . . . . ?
C1 P1 C19 C20 -164.5(3) . . . . ?
C1 P1 C19 C21 -38.9(3) . . . . ?
C1 C2 C3 C1 -0.8(6) . . . 5_666 ?
C1 C2 C3 C4 -179.9(3) . . . . ?
C1 C3 C4 P2 179.5(3) 5_666 . . . ?
C1 C3 C4 C5 -1.3(5) 5_666 . . . ?
C2 C3 C4 P2 -1.3(6) . . . . ?
C2 C3 C4 C5 177.9(3) . . . . ?
C3 C1 C2 C3 0.8(6) 5_666 . . . ?
C3 C4 C5 P1 3.2(4) . . . 5_666 ?
C3 C4 C5 C6 -176.4(3) . . . . ?
C4 P2 C15 C6 0.4(3) . . . . ?
C4 P2 C15 C14 178.2(4) . . . . ?
C4 P2 C22 C23 70.6(3) . . . . ?
C4 P2 C22 C24 -54.5(3) . . . . ?
C4 P2 C25 C26 36.4(4) . . . . ?
C4 P2 C25 C27 163.5(3) . . . . ?
C4 C5 C6 C7 175.4(4) . . . . ?
C4 C5 C6 C15 -2.8(5) . . . . ?
C5 P1 C1 C2 178.9(3) 5_666 . . . ?
C5 P1 C1 C3 -2.6(3) 5_666 . . 5_666 ?
C5 P1 C16 C17 -38.4(3) 5_666 . . . ?
C5 P1 C16 C18 -163.9(3) 5_666 . . . ?
C5 P1 C19 C20 -62.1(3) 5_666 . . . ?
C5 P1 C19 C21 63.5(3) 5_666 . . . ?
C5 C6 C7 C8 178.2(4) . . . . ?
C5 C6 C15 P2 1.1(4) . . . . ?
C5 C6 C15 C14 -176.9(3) . . . . ?
C6 C7 C8 C9 -178.6(4) . . . . ?
C6 C7 C8 C13 -0.2(6) . . . . ?
C7 C6 C15 P2 -177.3(3) . . . . ?
C7 C6 C15 C14 4.7(6) . . . . ?
C7 C8 C9 C10 177.0(4) . . . . ?
C7 C8 C13 C12 -177.4(4) . . . . ?
C7 C8 C13 C14 3.6(6) . . . . ?
C8 C9 C10 C11 -0.1(7) . . . . ?
C8 C13 C14 C15 -2.8(6) . . . . ?
C9 C8 C13 C12 1.0(6) . . . . ?
C9 C8 C13 C14 -178.0(4) . . . . ?
C9 C10 C11 C12 1.9(7) . . . . ?
C10 C11 C12 C13 -2.2(7) . . . . ?
C11 C12 C13 C8 0.8(6) . . . . ?
C11 C12 C13 C14 179.8(4) . . . . ?
C12 C13 C14 C15 178.3(4) . . . . ?
C13 C8 C9 C10 -1.3(6) . . . . ?
C13 C14 C15 P2 -178.9(3) . . . . ?
C13 C14 C15 C6 -1.3(6) . . . . ?
C15 P2 C4 C3 177.3(4) . . . . ?
C15 P2 C4 C5 -1.9(3) . . . . ?
C15 P2 C22 C23 172.7(2) . . . . ?
C15 P2 C22 C24 47.6(3) . . . . ?
C15 P2 C25 C26 -66.9(4) . . . . ?
C15 P2 C25 C27 60.2(3) . . . . ?
C15 C6 C7 C8 -3.8(6) . . . . ?
C16 P1 C1 C2 65.0(4) . . . . ?
C16 P1 C1 C3 -116.6(3) . . . 5_666 ?
C16 P1 C19 C20 64.5(3) . . . . ?
C16 P1 C19 C21 -169.9(3) . . . . ?
C19 P1 C1 C2 -65.4(4) . . . . ?
C19 P1 C1 C3 113.1(3) . . . 5_666 ?
C19 P1 C16 C17 -166.2(3) . . . . ?
C19 P1 C16 C18 68.3(3) . . . . ?
C22 P2 C4 C3 -69.2(4) . . . . ?
C22 P2 C4 C5 111.6(3) . . . . ?
C22 P2 C15 C6 -115.1(3) . . . . ?
C22 P2 C15 C14 62.7(4) . . . . ?
C22 P2 C25 C26 165.8(3) . . . . ?
C22 P2 C25 C27 -67.1(3) . . . . ?
C25 P2 C4 C3 60.8(4) . . . . ?
C25 P2 C4 C5 -118.5(3) . . . . ?
C25 P2 C15 C6 116.0(3) . . . . ?
C25 P2 C15 C14 -66.2(4) . . . . ?
C25 P2 C22 C23 -58.5(3) . . . . ?
C25 P2 C22 C24 176.3(2) . . . . ?

loop_
_exptl_oxdiff_crystal_face_indexfrac_h
_exptl_oxdiff_crystal_face_indexfrac_k
_exptl_oxdiff_crystal_face_indexfrac_l
_exptl_oxdiff_crystal_face_x
_exptl_oxdiff_crystal_face_y
_exptl_oxdiff_crystal_face_z
-5.3649 3.7187 13.9734 0.4671 0.1415 0.8728
10.6776 3.4721 -9.1681 -0.8603 -0.2545 0.4418
5.3267 -3.7322 -13.9423 -0.4640 -0.1406 -0.8746
-5.2992 5.2014 -0.1079 0.1701 -0.5805 0.7963
-9.8121 -2.1421 -9.5734 0.4368 -0.6307 -0.6415
-9.4269 -4.2137 -0.7564 0.6269 -0.0796 -0.7751
0.6791 -1.7054 17.9265 0.3302 0.9345 0.1331
5.0805 -0.6546 16.3284 0.0247 0.9528 0.3027
2.3427 -5.5075 0.3743 0.0104 0.5039 -0.8637
-5.2322 2.1705 -14.7515 -0.0250 -0.9994 -0.0232

loop_
_smtbx_masks_void_nr
_smtbx_masks_void_average_x
_smtbx_masks_void_average_y
_smtbx_masks_void_average_z
_smtbx_masks_void_volume
_smtbx_masks_void_count_electrons
_smtbx_masks_void_content
1 0.000 0.461 0.250 342.1 34.2 '2 MeOH'
2 0.000 0.539 0.750 342.1 34.4 '2 MeOH'
3 0.500 0.039 0.750 342.1 34.4 '2 MeOH'
4 0.500 0.961 0.250 342.1 34.2 '2 MeOH'
